data_1531645
loop_
_publ_author_name
'Ketatni, E.M.'
'Huve, M.'
'Abraham, F.'
'Mentre, O.'

_publ_section_title
;
 Characterization of the new Bi6.2 Cu6.2 O8 (P O4)3 oxyphosphate; a
 disordered compound containing 2- and 3- (O (Bi, Cu)4) tetrahedra - wide
 polycationic ribbons
;
_journal_name_full 'Journal of Solid State Chemistry'
_journal_page_first 327
_journal_page_last 338
_journal_volume 172
_journal_year 2003
_chemical_formula_sum 'Bi6.2 Cu6.2 O28 P5'
_chemical_name_systematic 'Bi6.2 Cu6.2 O8 (P O4)5'
_space_group_IT_number 33
_symmetry_space_group_name_Hall 'P -2ac -2n'
_symmetry_space_group_name_H-M 'P n 21 a'
_cell_angle_alpha 90
_cell_angle_beta 90
_cell_angle_gamma 90
_cell_formula_units_Z 4
_cell_length_a 11.599
_cell_length_b 5.218
_cell_length_c 37.541
_cell_volume 2272.116
_citation_journal_id_ASTM JSSCBI
_cod_data_source_file Ketatni_JSSCBI_2003_1540.cif
_cod_data_source_block Bi6.2Cu6.2O28P5
_cod_original_sg_symbol_Hall 'P 2c -2n (-x,z,y)'
_cod_database_code 1531645

loop_
_symmetry_equiv_pos_as_xyz
x,y,z
-x,y+1/2,-z
-x+1/2,y+1/2,z+1/2
x+1/2,y,-z+1/2

loop_
_atom_site_label
_atom_site_type_symbol
_atom_site_fract_x
_atom_site_fract_y
_atom_site_fract_z
_atom_site_occupancy
_atom_site_U_iso_or_equiv
P2 P+5 0.8329 0.788 0.4983 1 0.0
O2 O-2 -0.041 0.02 0.5861 1 0.0
P1 P+5 0.6751 0.234 0.6002 1 0.0
Cu2 Cu+2 0.6029 0.7492 0.5578 1 0.0
O1 O-2 -0.034 0.012 0.6605 1 0.0
O21 O-2 0.173 0.233 0.683 1 0.0
Bi4 Bi+3 0.07769 0.7481 0.69548 1 0.0
O20 O-2 0.083 0.63 0.8435 1 0.0
Cu7 Cu+2 0.527 0.014 0.3492 0.49 0.0
O28 O-2 0.668 0.564 0.3997 1 0.0
O5 O-2 -0.026 0.494 0.7299 1 0.0
O14 O-2 0.8859 0.723 0.4611 1 0.0
Bi2 Bi+3 0.84959 0.7502 0.62181 1 0.0
O12 O-2 0.709 0.071 0.5747 1 0.0
O26 O-2 0.691 0.087 0.428 1 0.0
Cu5 Cu+2 0.3754 0.7536 0.74541 1 0.0
O25 O-2 0.832 0.242 0.3881 1 0.0
O13 O-2 0.7063 0.766 0.4996 1 0.0
O16 O-2 0.895 0.598 0.5231 1 0.0
O17 O-2 0.2698 0.756 0.8115 1 0.0
Cu8 Cu+2 0.5305 0.429 0.3419 0.42 0.0
O10 O-2 0.697 0.513 0.5789 1 0.0
Cu6 Cu+2 0.5307 0.724 0.3484 0.489 0.0
O3 O-2 -0.039 0.006 0.7288 1 0.0
O8 O-2 0.502 0.504 0.5358 1 0.0
Bi6 Bi+3 0.06607 0.7491 0.55318 1 0.0
O7 O-2 -0.028 0.509 0.657 1 0.0
Cu4 Cu+2 0.8965 0.2427 0.55236 1 0.0
O6 O-2 -0.039 0.523 0.5849 1 0.0
Cu1 Cu+2 0.5952 0.7437 0.43369 0.8 0.0
O27 O-2 0.632 0.166 0.369 1 0.0
O4 O-2 0.497 -0.002 0.5353 1 0.0
O24 O-2 0.271 0.436 0.7339 1 0.0
P4 P+5 0.2829 0.233 0.7044 1 0.0
O18 O-2 0.084 -0.009 0.7969 1 0.0
O11 O-2 0.5501 0.212 0.611 1 0.0
Bi7 Bi+3 0.5952 0.7437 0.43369 0.2 0.0
O22 O-2 0.299 -0.022 0.7154 1 0.0
O19 O-2 0.108 0.547 0.7742 1 0.0
Bi1 Bi+3 0.07595 0.25 0.62314 1 0.0
O15 O-2 0.856 0.06 0.5115 1 0.0
P3 P+5 0.1373 0.721 0.8071 1 0.0
P5 P+5 0.7043 0.283 0.3979 1 0.0
Bi5 Bi+3 0.39165 0.7503 0.50165 1 0.0
Bi3 Bi+3 0.8572 0.2496 0.69402 1 0.0
O9 O-2 0.7597 0.228 0.631 1 0.0
Cu3 Cu+2 0.042 0.242 0.76112 1 0.0
O23 O-2 0.384 0.284 0.6739 1 0.0
